data_1562972
loop_
_publ_author_name
'Mogare, Kailash M.'
'Klein, Wilhelm'
'Jansen, Martin'

_publ_section_title
;
 K2NaOsO5.5 and K3NaOs2O9: The first osmium perovskites containing alkali
 cations at the &#x201C;A&#x201D; site
;
_journal_name_full 'Journal of Solid State Chemistry'
_journal_page_first 153
_journal_page_last 157
_journal_paper_doi 10.1016/j.jssc.2012.03.012
_journal_volume 191
_journal_year 2012
_chemical_formula_sum 'K2 Na O6 Os'
_chemical_formula_weight 387.39
_space_group_IT_number 225
_space_group_name_Hall '-F 4 2 3'
_space_group_name_H-M_alt 'F m -3 m'
_symmetry_cell_setting cubic
_symmetry_space_group_name_H-M 'F m -3 m'
_atom_sites_solution_hydrogens geom
_atom_sites_solution_primary direct
_atom_sites_solution_secondary difmap
_audit_creation_method SHELXL-97
_cell_angle_alpha 90.00
_cell_angle_beta 90.00
_cell_angle_gamma 90.00
_cell_formula_units_Z 4
_cell_length_a 8.4184(5)
_cell_length_b 8.4184(5)
_cell_length_c 8.4184(5)
_cell_measurement_temperature 293(2)
_cell_volume 596.61(6)
_computing_structure_refinement 'SHELXL-97 (Sheldrick, 1997)'
_computing_structure_solution 'SHELXS-97 (Sheldrick, 1990)'
_diffrn_ambient_temperature 293(2)
_diffrn_measured_fraction_theta_full 1.000
_diffrn_measured_fraction_theta_max 1.000
_diffrn_radiation_monochromator graphite
_diffrn_radiation_source 'fine-focus sealed tube'
_diffrn_radiation_type MoK\a
_diffrn_radiation_wavelength 0.71073
_diffrn_reflns_av_R_equivalents 0.0353
_diffrn_reflns_av_sigmaI/netI 0.0117
_diffrn_reflns_limit_h_max 13
_diffrn_reflns_limit_h_min -13
_diffrn_reflns_limit_k_max 13
_diffrn_reflns_limit_k_min -13
_diffrn_reflns_limit_l_max 13
_diffrn_reflns_limit_l_min -13
_diffrn_reflns_number 2381
_diffrn_reflns_theta_full 34.93
_diffrn_reflns_theta_max 34.93
_diffrn_reflns_theta_min 4.19
_exptl_absorpt_coefficient_mu 22.803
_exptl_crystal_density_diffrn 4.313
_exptl_crystal_density_method 'not measured'
_exptl_crystal_F_000 692
_refine_diff_density_max 0.681
_refine_diff_density_min -0.841
_refine_diff_density_rms 0.134
_refine_ls_extinction_coef 0.0034(4)
_refine_ls_extinction_expression Fc^*^=kFc[1+0.001xFc^2^\l^3^/sin(2\q)]^-1/4^
_refine_ls_extinction_method SHELXL
_refine_ls_goodness_of_fit_ref 1.417
_refine_ls_hydrogen_treatment mixed
_refine_ls_matrix_type full
_refine_ls_number_parameters 8
_refine_ls_number_reflns 96
_refine_ls_number_restraints 0
_refine_ls_restrained_S_all 1.417
_refine_ls_R_factor_all 0.0140
_refine_ls_R_factor_gt 0.0140
_refine_ls_shift/su_max 0.000
_refine_ls_shift/su_mean 0.000
_refine_ls_structure_factor_coef Fsqd
_refine_ls_weighting_details 'calc w=1/[\s^2^(Fo^2^)+(0.0142P)^2^+3.3675P] where P=(Fo^2^+2Fc^2^)/3'
_refine_ls_weighting_scheme calc
_refine_ls_wR_factor_gt 0.0400
_refine_ls_wR_factor_ref 0.0400
_reflns_number_gt 96
_reflns_number_total 96
_reflns_threshold_expression >2sigma(I)
_cod_data_source_file K2NaOsO61.cif
_cod_data_source_block shelxl
_cod_original_sg_symbol_H-M Fm-3m
_cod_database_code 1562972

loop_
_symmetry_equiv_pos_as_xyz
'x, y, z'
'y, z, x'
'z, x, y'
'x, z, y'
'y, x, z'
'z, y, x'
'x, -y, -z'
'y, -z, -x'
'z, -x, -y'
'x, -z, -y'
'y, -x, -z'
'z, -y, -x'
'-x, y, -z'
'-y, z, -x'
'-z, x, -y'
'-x, z, -y'
'-y, x, -z'
'-z, y, -x'
'-x, -y, z'
'-y, -z, x'
'-z, -x, y'
'-x, -z, y'
'-y, -x, z'
'-z, -y, x'
'x, y+1/2, z+1/2'
'y, z+1/2, x+1/2'
'z, x+1/2, y+1/2'
'x, z+1/2, y+1/2'
'y, x+1/2, z+1/2'
'z, y+1/2, x+1/2'
'x, -y+1/2, -z+1/2'
'y, -z+1/2, -x+1/2'
'z, -x+1/2, -y+1/2'
'x, -z+1/2, -y+1/2'
'y, -x+1/2, -z+1/2'
'z, -y+1/2, -x+1/2'
'-x, y+1/2, -z+1/2'
'-y, z+1/2, -x+1/2'
'-z, x+1/2, -y+1/2'
'-x, z+1/2, -y+1/2'
'-y, x+1/2, -z+1/2'
'-z, y+1/2, -x+1/2'
'-x, -y+1/2, z+1/2'
'-y, -z+1/2, x+1/2'
'-z, -x+1/2, y+1/2'
'-x, -z+1/2, y+1/2'
'-y, -x+1/2, z+1/2'
'-z, -y+1/2, x+1/2'
'x+1/2, y, z+1/2'
'y+1/2, z, x+1/2'
'z+1/2, x, y+1/2'
'x+1/2, z, y+1/2'
'y+1/2, x, z+1/2'
'z+1/2, y, x+1/2'
'x+1/2, -y, -z+1/2'
'y+1/2, -z, -x+1/2'
'z+1/2, -x, -y+1/2'
'x+1/2, -z, -y+1/2'
'y+1/2, -x, -z+1/2'
'z+1/2, -y, -x+1/2'
'-x+1/2, y, -z+1/2'
'-y+1/2, z, -x+1/2'
'-z+1/2, x, -y+1/2'
'-x+1/2, z, -y+1/2'
'-y+1/2, x, -z+1/2'
'-z+1/2, y, -x+1/2'
'-x+1/2, -y, z+1/2'
'-y+1/2, -z, x+1/2'
'-z+1/2, -x, y+1/2'
'-x+1/2, -z, y+1/2'
'-y+1/2, -x, z+1/2'
'-z+1/2, -y, x+1/2'
'x+1/2, y+1/2, z'
'y+1/2, z+1/2, x'
'z+1/2, x+1/2, y'
'x+1/2, z+1/2, y'
'y+1/2, x+1/2, z'
'z+1/2, y+1/2, x'
'x+1/2, -y+1/2, -z'
'y+1/2, -z+1/2, -x'
'z+1/2, -x+1/2, -y'
'x+1/2, -z+1/2, -y'
'y+1/2, -x+1/2, -z'
'z+1/2, -y+1/2, -x'
'-x+1/2, y+1/2, -z'
'-y+1/2, z+1/2, -x'
'-z+1/2, x+1/2, -y'
'-x+1/2, z+1/2, -y'
'-y+1/2, x+1/2, -z'
'-z+1/2, y+1/2, -x'
'-x+1/2, -y+1/2, z'
'-y+1/2, -z+1/2, x'
'-z+1/2, -x+1/2, y'
'-x+1/2, -z+1/2, y'
'-y+1/2, -x+1/2, z'
'-z+1/2, -y+1/2, x'
'-x, -y, -z'
'-y, -z, -x'
'-z, -x, -y'
'-x, -z, -y'
'-y, -x, -z'
'-z, -y, -x'
'-x, y, z'
'-y, z, x'
'-z, x, y'
'-x, z, y'
'-y, x, z'
'-z, y, x'
'x, -y, z'
'y, -z, x'
'z, -x, y'
'x, -z, y'
'y, -x, z'
'z, -y, x'
'x, y, -z'
'y, z, -x'
'z, x, -y'
'x, z, -y'
'y, x, -z'
'z, y, -x'
'-x, -y+1/2, -z+1/2'
'-y, -z+1/2, -x+1/2'
'-z, -x+1/2, -y+1/2'
'-x, -z+1/2, -y+1/2'
'-y, -x+1/2, -z+1/2'
'-z, -y+1/2, -x+1/2'
'-x, y+1/2, z+1/2'
'-y, z+1/2, x+1/2'
'-z, x+1/2, y+1/2'
'-x, z+1/2, y+1/2'
'-y, x+1/2, z+1/2'
'-z, y+1/2, x+1/2'
'x, -y+1/2, z+1/2'
'y, -z+1/2, x+1/2'
'z, -x+1/2, y+1/2'
'x, -z+1/2, y+1/2'
'y, -x+1/2, z+1/2'
'z, -y+1/2, x+1/2'
'x, y+1/2, -z+1/2'
'y, z+1/2, -x+1/2'
'z, x+1/2, -y+1/2'
'x, z+1/2, -y+1/2'
'y, x+1/2, -z+1/2'
'z, y+1/2, -x+1/2'
'-x+1/2, -y, -z+1/2'
'-y+1/2, -z, -x+1/2'
'-z+1/2, -x, -y+1/2'
'-x+1/2, -z, -y+1/2'
'-y+1/2, -x, -z+1/2'
'-z+1/2, -y, -x+1/2'
'-x+1/2, y, z+1/2'
'-y+1/2, z, x+1/2'
'-z+1/2, x, y+1/2'
'-x+1/2, z, y+1/2'
'-y+1/2, x, z+1/2'
'-z+1/2, y, x+1/2'
'x+1/2, -y, z+1/2'
'y+1/2, -z, x+1/2'
'z+1/2, -x, y+1/2'
'x+1/2, -z, y+1/2'
'y+1/2, -x, z+1/2'
'z+1/2, -y, x+1/2'
'x+1/2, y, -z+1/2'
'y+1/2, z, -x+1/2'
'z+1/2, x, -y+1/2'
'x+1/2, z, -y+1/2'
'y+1/2, x, -z+1/2'
'z+1/2, y, -x+1/2'
'-x+1/2, -y+1/2, -z'
'-y+1/2, -z+1/2, -x'
'-z+1/2, -x+1/2, -y'
'-x+1/2, -z+1/2, -y'
'-y+1/2, -x+1/2, -z'
'-z+1/2, -y+1/2, -x'
'-x+1/2, y+1/2, z'
'-y+1/2, z+1/2, x'
'-z+1/2, x+1/2, y'
'-x+1/2, z+1/2, y'
'-y+1/2, x+1/2, z'
'-z+1/2, y+1/2, x'
'x+1/2, -y+1/2, z'
'y+1/2, -z+1/2, x'
'z+1/2, -x+1/2, y'
'x+1/2, -z+1/2, y'
'y+1/2, -x+1/2, z'
'z+1/2, -y+1/2, x'
'x+1/2, y+1/2, -z'
'y+1/2, z+1/2, -x'
'z+1/2, x+1/2, -y'
'x+1/2, z+1/2, -y'
'y+1/2, x+1/2, -z'
'z+1/2, y+1/2, -x'

loop_
_atom_site_label
_atom_site_type_symbol
_atom_site_fract_x
_atom_site_fract_y
_atom_site_fract_z
_atom_site_U_iso_or_equiv
_atom_site_adp_type
_atom_site_occupancy
_atom_site_symmetry_multiplicity
_atom_site_calc_flag
_atom_site_refinement_flags
_atom_site_disorder_assembly
_atom_site_disorder_group
K K 0.2500 0.2500 0.2500 0.0360(5) Uani 1 24 d S . .
Na Na 0.5000 0.0000 0.0000 0.0293(12) Uani 1 48 d S . .
Os Os 0.0000 0.0000 0.0000 0.0276(2) Uani 1 48 d S . .
O O 0.2212(5) 0.0000 0.0000 0.0272(8) Uani 0.92 8 d SP . .

loop_
_atom_site_aniso_label
_atom_site_aniso_U_11
_atom_site_aniso_U_22
_atom_site_aniso_U_33
_atom_site_aniso_U_23
_atom_site_aniso_U_13
_atom_site_aniso_U_12
K 0.0360(5) 0.0360(5) 0.0360(5) 0.000 0.000 0.000
Na 0.0293(12) 0.0293(12) 0.0293(12) 0.000 0.000 0.000
Os 0.0276(2) 0.0276(2) 0.0276(2) 0.000 0.000 0.000
O 0.0215(19) 0.0300(13) 0.0300(13) 0.000 0.000 0.000

loop_
_atom_type_symbol
_atom_type_description
_atom_type_scat_dispersion_real
_atom_type_scat_dispersion_imag
_atom_type_scat_source
K K 0.2009 0.2494 'International Tables Vol C Tables 4.2.6.8 and 6.1.1.4'
Na Na 0.0362 0.0249 'International Tables Vol C Tables 4.2.6.8 and 6.1.1.4'
Os Os -1.2165 7.6030 'International Tables Vol C Tables 4.2.6.8 and 6.1.1.4'
O O 0.0106 0.0060 'International Tables Vol C Tables 4.2.6.8 and 6.1.1.4'

loop_
_geom_angle_atom_site_label_1
_geom_angle_atom_site_label_2
_geom_angle_atom_site_label_3
_geom_angle
_geom_angle_site_symmetry_1
_geom_angle_site_symmetry_3
O K O 52.34(14) . 3
O K O 52.34(14) . 2
O K O 52.34(14) 3 2
O K O 119.783(8) . 51
O K O 170.70(17) 3 51
O K O 119.783(8) 2 51
O K O 119.783(8) . 74
O K O 119.783(8) 3 74
O K O 170.70(17) 2 74
O K O 67.52(14) 51 74
O K O 170.70(17) . 25
O K O 119.783(8) 3 25
O K O 119.783(8) 2 25
O K O 67.52(14) 51 25
O K O 67.52(14) 74 25
O K O 67.52(14) . 171
O K O 90.377(14) 3 171
O K O 119.783(8) 2 171
O K O 90.377(14) 51 171
O K O 52.34(14) 74 171
O K O 119.783(8) 25 171
O K O 67.52(14) . 146
O K O 119.783(8) 3 146
O K O 90.377(14) 2 146
O K O 52.34(14) 51 146
O K O 90.377(14) 74 146
O K O 119.783(8) 25 146
O K O 67.52(14) 171 146
O K O 90.377(14) . 169
O K O 67.52(14) 3 169
O K O 119.783(8) 2 169
O K O 119.783(8) 51 169
O K O 52.34(14) 74 169
O K O 90.377(14) 25 169
O K O 52.34(14) 171 169
O K O 119.783(8) 146 169
O K O 90.377(14) . 145
O K O 119.783(8) 3 145
O K O 67.52(14) 2 145
O K O 52.34(14) 51 145
O K O 119.783(8) 74 145
O K O 90.377(14) 25 145
O K O 119.783(8) 171 145
O K O 52.34(14) 146 145
O K O 170.70(17) 169 145
O K O 119.783(8) . 123
O K O 90.377(14) 3 123
O K O 67.52(14) 2 123
O K O 90.377(14) 51 123
O K O 119.783(8) 74 123
O K O 52.34(14) 25 123
O K O 170.70(17) 171 123
O K O 119.783(8) 146 123
O K O 119.783(8) 169 123
O K O 67.52(14) 145 123
O K O 119.783(8) . 122
O K O 67.52(14) 3 122
O K O 90.377(14) 2 122
O K O 119.783(8) 51 122
O K O 90.377(14) 74 122
O K O 52.34(14) 25 122
O K O 119.783(8) 171 122
O K O 170.70(17) 146 122
O K O 67.52(14) 169 122
O K O 119.783(8) 145 122
O K O 52.34(14) 123 122
O Na O 90.0 . 171
O Na O 90.0 . 75_545
O Na O 180.0 171 75_545
O Na O 90.0 . 146
O Na O 90.0 171 146
O Na O 90.0 75_545 146
O Na O 90.0 . 50_554
O Na O 90.0 171 50_554
O Na O 90.0 75_545 50_554
O Na O 180.0 146 50_554
O Na O 180.0 . 97_655
O Na O 90.0 171 97_655
O Na O 90.0 75_545 97_655
O Na O 90.0 146 97_655
O Na O 90.0 50_554 97_655
O Na K 54.7 . 25_544
O Na K 125.3 171 25_544
O Na K 54.7 75_545 25_544
O Na K 125.3 146 25_544
O Na K 54.7 50_554 25_544
O Na K 125.3 97_655 25_544
O Na K 125.3 . 121_655
O Na K 54.7 171 121_655
O Na K 125.3 75_545 121_655
O Na K 54.7 146 121_655
O Na K 125.3 50_554 121_655
O Na K 54.7 97_655 121_655
K Na K 180.0 25_544 121_655
O Na K 54.7 . .
O Na K 54.7 171 .
O Na K 125.3 75_545 .
O Na K 54.7 146 .
O Na K 125.3 50_554 .
O Na K 125.3 97_655 .
K Na K 109.5 25_544 .
K Na K 70.5 121_655 .
O Na K 54.7 . 169
O Na K 54.7 171 169
O Na K 125.3 75_545 169
O Na K 125.3 146 169
O Na K 54.7 50_554 169
O Na K 125.3 97_655 169
K Na K 70.5 25_544 169
K Na K 109.5 121_655 169
K Na K 70.5 . 169
O Na K 125.3 . 97_655
O Na K 125.3 171 97_655
O Na K 54.7 75_545 97_655
O Na K 125.3 146 97_655
O Na K 54.7 50_554 97_655
O Na K 54.736(1) 97_655 97_655
K Na K 70.5 25_544 97_655
K Na K 109.5 121_655 97_655
K Na K 180.0 . 97_655
K Na K 109.5 169 97_655
O Na K 125.3 . 73_545
O Na K 125.3 171 73_545
O Na K 54.736(1) 75_545 73_545
O Na K 54.7 146 73_545
O Na K 125.3 50_554 73_545
O Na K 54.7 97_655 73_545
K Na K 109.5 25_544 73_545
K Na K 70.5 121_655 73_545
K Na K 109.5 . 73_545
K Na K 180.0 169 73_545
K Na K 70.5 97_655 73_545
O Os O 180.0 99 3
O Os O 90.0 99 98
O Os O 90.0 3 98
O Os O 90.0 99 2
O Os O 90.0 3 2
O Os O 180.0 98 2
O Os O 90.0 99 97
O Os O 90.0 3 97
O Os O 90.0 98 97
O Os O 90.0 2 97
O Os O 90.0 99 .
O Os O 90.0 3 .
O Os O 90.0 98 .
O Os O 90.0 2 .
O Os O 180.0 97 .
O Os K 125.3 99 .
O Os K 54.7 3 .
O Os K 125.3 98 .
O Os K 54.7 2 .
O Os K 125.3 97 .
O Os K 54.7 . .
O Os K 54.7 99 97
O Os K 125.3 3 97
O Os K 54.7 98 97
O Os K 125.3 2 97
O Os K 54.7 97 97
O Os K 125.3 . 97
K Os K 180.0 . 97
O Os K 125.3 99 121
O Os K 54.7 3 121
O Os K 125.3 98 121
O Os K 54.7 2 121
O Os K 54.7 97 121
O Os K 125.3 . 121
K Os K 70.5 . 121
K Os K 109.5 97 121
O Os K 125.3 99 169
O Os K 54.7 3 169
O Os K 54.7 98 169
O Os K 125.3 2 169
O Os K 125.3 97 169
O Os K 54.7 . 169
K Os K 70.5 . 169
K Os K 109.5 97 169
K Os K 109.5 121 169
O Os K 54.7 99 73_445
O Os K 125.3 3 73_445
O Os K 125.3 98 73_445
O Os K 54.7 2 73_445
O Os K 54.7 97 73_445
O Os K 125.3 . 73_445
K Os K 109.5 . 73_445
K Os K 70.5 97 73_445
K Os K 70.5 121 73_445
K Os K 180.0 169 73_445
O Os K 125.3 99 49_454
O Os K 54.7 3 49_454
O Os K 54.7 98 49_454
O Os K 125.3 2 49_454
O Os K 54.7 97 49_454
O Os K 125.3 . 49_454
K Os K 109.5 . 49_454
K Os K 70.5 97 49_454
K Os K 70.5 121 49_454
K Os K 70.5 169 49_454
K Os K 109.5 73_445 49_454
Os O Na 180.0 . .
Os O K 94.65(9) . .
Na O K 85.35(9) . .
Os O K 94.65(9) . 25_544
Na O K 85.35(9) . 25_544
K O K 170.70(17) . 25_544
Os O K 94.65(9) . 169
Na O K 85.35(9) . 169
K O K 89.623(14) . 169
K O K 89.623(14) 25_544 169
Os O K 94.65(9) . 145
Na O K 85.35(9) . 145
K O K 89.623(14) . 145
K O K 89.623(14) 25_544 145
K O K 170.70(17) 169 145

loop_
_geom_bond_atom_site_label_1
_geom_bond_atom_site_label_2
_geom_bond_distance
_geom_bond_site_symmetry_2
K O 2.9862(4) .
K O 2.9862(4) 3
K O 2.9862(4) 2
K O 2.9862(4) 51
K O 2.9862(4) 74
K O 2.9862(4) 25
K O 2.9862(4) 171
K O 2.9862(4) 146
K O 2.9862(4) 169
K O 2.9862(4) 145
K O 2.9862(4) 123
K O 2.9862(4) 122
Na O 2.347(4) .
Na O 2.347(4) 171
Na O 2.347(4) 75_545
Na O 2.347(4) 146
Na O 2.347(4) 50_554
Na O 2.347(4) 97_655
Na K 3.6453(2) 25_544
Na K 3.6453(2) 121_655
Na K 3.6453(2) 169
Na K 3.6453(2) 97_655
Na K 3.6453(2) 73_545
Os O 1.862(4) 99
Os O 1.862(4) 3
Os O 1.862(4) 98
Os O 1.862(4) 2
Os O 1.862(4) 97
Os O 1.862(4) .
Os K 3.6453(2) 97
Os K 3.6453(2) 121
Os K 3.6453(2) 169
Os K 3.6453(2) 73_445
Os K 3.6453(2) 49_454
O K 2.9862(4) 25_544
O K 2.9862(4) 169
O K 2.9862(4) 145

_cod_database_fobs_code 1562972
